data_7016400
loop_
_publ_author_name
'Xu, Gang'
'Luo, Qunli'
'Eibauer, Stefan'
'Rausch, Andreas F.'
'Stempfhuber, Sabine'
'Zabel, Manfred'
'Yersin, Hartmut'
'Reiser, Oliver'

_publ_section_title
;
 Palladium(ii)- and platinum(ii)phenyl-2,6-bis(oxazole) pincer
 complexes: Syntheses, crystal structures, and photophysical
 properties.
;
_journal_issue 35
_journal_name_full 'Dalton transactions (Cambridge, England : 2003)'
_journal_page_first 8800
_journal_page_last 8806
_journal_paper_doi 10.1039/c1dt10369e
_journal_volume 40
_journal_year 2011
_chemical_compound_source 'see text'
_chemical_formula_moiety 'C16 H13 Br N2 O5 Pd'
_chemical_formula_structural 'C16 H13 Br N2 O5 Pd'
_chemical_formula_sum 'C16 H13 Br N2 O5 Pd'
_chemical_formula_weight 499.60
_chemical_name_systematic ' ?'
_space_group_IT_number 2
_symmetry_cell_setting triclinic
_symmetry_Int_Tables_number 2
_symmetry_space_group_name_Hall '-P 1'
_symmetry_space_group_name_H-M 'P -1'
_atom_sites_solution_hydrogens geom
_atom_sites_solution_primary direct
_atom_sites_solution_secondary difmap
_cell_angle_alpha 107.986(13)
_cell_angle_beta 112.136(12)
_cell_angle_gamma 100.062(13)
_cell_formula_units_Z 2
_cell_length_a 9.6564(11)
_cell_length_b 10.0610(12)
_cell_length_c 10.5897(12)
_cell_measurement_reflns_used 8000
_cell_measurement_temperature 173
_cell_measurement_theta_max 27.93
_cell_measurement_theta_min 2.41
_cell_volume 855.5(2)
_computing_cell_refinement 'STOE (1998)'
_computing_data_collection 'STOE (1998)'
_computing_data_reduction 'STOE (1998)'
_computing_molecular_graphics 'PLATON (Spek, 1990)'
_computing_publication_material 'PLATON (Spek, 2003)'
_computing_structure_refinement 'SHELXL-97 (Sheldrick, 1997)'
_computing_structure_solution 'SIR-97 (Altomare, 1993)'
_diffrn_ambient_temperature 173(1)
_diffrn_measured_fraction_theta_full 0.919
_diffrn_measured_fraction_theta_max 0.919
_diffrn_measurement_device_type 'STOE-IPDS diffractometer'
_diffrn_measurement_method rotation
_diffrn_radiation_monochromator graphite
_diffrn_radiation_source 'fine-focus sealed tube'
_diffrn_radiation_type 'Mo K\a'
_diffrn_radiation_wavelength 0.71073
_diffrn_reflns_av_R_equivalents 0.0326
_diffrn_reflns_av_sigmaI/netI 0.0270
_diffrn_reflns_limit_h_max 12
_diffrn_reflns_limit_h_min -12
_diffrn_reflns_limit_k_max 13
_diffrn_reflns_limit_k_min -13
_diffrn_reflns_limit_l_max 13
_diffrn_reflns_limit_l_min -13
_diffrn_reflns_number 10880
_diffrn_reflns_reduction_process ' ?'
_diffrn_reflns_theta_full 27.93
_diffrn_reflns_theta_max 27.93
_diffrn_reflns_theta_min 2.41
_diffrn_standards_decay_% 0
_diffrn_standards_interval_count 0
_diffrn_standards_interval_time 0
_diffrn_standards_number 0
_exptl_absorpt_coefficient_mu 3.449
_exptl_absorpt_correction_T_max 0.7039
_exptl_absorpt_correction_T_min 0.3711
_exptl_absorpt_correction_type analytical
_exptl_absorpt_process_details 'analytical from crystal shape (X-SHAPE, X-RED. STOE, 1996)'
_exptl_crystal_colour 'yellow to orange'
_exptl_crystal_density_diffrn 1.939
_exptl_crystal_density_method 'Not Measured'
_exptl_crystal_description prism
_exptl_crystal_F_000 488
_exptl_crystal_size_max 0.30
_exptl_crystal_size_mid 0.26
_exptl_crystal_size_min 0.14
_refine_diff_density_max 0.466
_refine_diff_density_min -0.376
_refine_diff_density_rms 0.070
_refine_ls_extinction_method none
_refine_ls_goodness_of_fit_ref 0.963
_refine_ls_hydrogen_treatment constr
_refine_ls_matrix_type full
_refine_ls_number_parameters 226
_refine_ls_number_reflns 3756
_refine_ls_number_restraints 0
_refine_ls_restrained_S_all 0.963
_refine_ls_R_factor_all 0.0293
_refine_ls_R_factor_gt 0.0238
_refine_ls_shift/su_max 0.001
_refine_ls_shift/su_mean 0.000
_refine_ls_structure_factor_coef Fsqd
_refine_ls_weighting_details 'calc w=1/[\s^2^(Fo^2^)+(0.0406P)^2^] where P=(Fo^2^+2Fc^2^)/3'
_refine_ls_weighting_scheme calc
_refine_ls_wR_factor_gt 0.0580
_refine_ls_wR_factor_ref 0.0596
_reflns_number_gt 3258
_reflns_number_total 3756
_reflns_threshold_expression I>2\s(I)
_cod_data_source_file c1dt10369e.txt
_cod_data_source_block e121
_cod_depositor_comments
;
The following automatic conversions were performed:

'_symmetry_cell_setting' value 'Triclinic' changed to 'triclinic'
according to /home/saulius/struct/CIF-dictionaries/cif_core.dic
dictionary named 'cif_core.dic' version 2.4.1 from
2010-06-29.

'_refine_ls_hydrogen_treatment' value ' constr' changed
to 'constr' according to
/home/saulius/struct/CIF-dictionaries/cif_core.dic dictionary named
'cif_core.dic' version 2.4.1 from 2010-06-29.

Automatic conversion script
Id: cif_fix_values 1715 2011-07-08 13:25:40Z adriana 
;
_cod_database_code 7016400

loop_
_symmetry_equiv_pos_as_xyz
x,y,z
-x,-y,-z

loop_
_atom_site_aniso_label
_atom_site_aniso_U_11
_atom_site_aniso_U_22
_atom_site_aniso_U_33
_atom_site_aniso_U_23
_atom_site_aniso_U_13
_atom_site_aniso_U_12
Pd1 0.0392(1) 0.0293(1) 0.0365(1) 0.0150(1) 0.0193(1) 0.0114(1)
Br1 0.0774(2) 0.0352(1) 0.0624(2) 0.0228(1) 0.0441(2) 0.0227(1)
O1 0.0576(11) 0.0502(10) 0.0581(11) 0.0332(9) 0.0309(10) 0.0150(8)
O2 0.125(2) 0.0765(16) 0.0840(17) 0.0401(14) 0.0825(18) 0.0401(15)
O3 0.0748(14) 0.0472(10) 0.0619(12) 0.0207(9) 0.0461(12) 0.0182(9)
O4 0.0577(11) 0.0394(9) 0.0490(10) 0.0167(8) 0.0333(10) 0.0163(8)
O5 0.0778(14) 0.0488(10) 0.0578(12) 0.0239(9) 0.0471(12) 0.0196(9)
N1 0.0400(11) 0.0388(10) 0.0386(10) 0.0188(8) 0.0189(9) 0.0114(8)
N2 0.0458(11) 0.0344(9) 0.0404(10) 0.0164(8) 0.0233(10) 0.0121(8)
C1 0.0389(12) 0.0304(10) 0.0437(13) 0.0148(9) 0.0175(11) 0.0113(9)
C2 0.0414(13) 0.0344(11) 0.0481(14) 0.0201(10) 0.0172(12) 0.0106(9)
C3 0.0508(15) 0.0354(12) 0.0603(17) 0.0242(12) 0.0195(14) 0.0120(11)
C4 0.0624(18) 0.0335(12) 0.0694(19) 0.0199(12) 0.0259(17) 0.0200(12)
C5 0.0575(16) 0.0389(13) 0.0551(16) 0.0135(11) 0.0282(15) 0.0186(11)
C6 0.0437(13) 0.0344(11) 0.0454(13) 0.0148(10) 0.0207(12) 0.0120(10)
C7 0.0423(13) 0.0399(12) 0.0444(13) 0.0239(10) 0.0186(12) 0.0097(9)
C8 0.0576(17) 0.0588(16) 0.0541(16) 0.0320(14) 0.0313(15) 0.0148(13)
C9 0.0413(13) 0.0523(14) 0.0399(13) 0.0216(11) 0.0199(12) 0.0111(10)
C10 0.0441(14) 0.0565(15) 0.0408(13) 0.0221(12) 0.0207(12) 0.0113(11)
C11 0.078(2) 0.0473(16) 0.070(2) 0.0153(14) 0.0420(19) 0.0176(14)
C12 0.0419(13) 0.0368(11) 0.0388(12) 0.0123(9) 0.0204(11) 0.0117(9)
C13 0.0523(15) 0.0398(12) 0.0454(13) 0.0173(10) 0.0285(13) 0.0137(10)
C14 0.0509(14) 0.0386(12) 0.0438(13) 0.0196(10) 0.0269(12) 0.0145(10)
C15 0.0604(17) 0.0500(15) 0.0476(14) 0.0228(12) 0.0281(14) 0.0143(12)
C16 0.0659(19) 0.0699(19) 0.0588(18) 0.0334(16) 0.0359(17) 0.0151(15)

loop_
_atom_site_label
_atom_site_type_symbol
_atom_site_thermal_displace_type
_atom_site_fract_x
_atom_site_fract_y
_atom_site_fract_z
_atom_site_occupancy
_atom_site_U_iso_or_equiv
_atom_site_calc_flag
_atom_site_refinement_flags
Pd1 Pd Uani 0.26087(2) 0.44111(2) 0.45582(2) 1.000 0.0339(1) . .
Br1 Br Uani 0.22659(4) 0.16727(3) 0.37439(3) 1.000 0.0529(1) . .
O1 O Uani 0.4075(2) 0.7356(2) 0.2933(2) 1.000 0.0513(6) . .
O2 O Uani 0.4737(4) 0.3490(3) 0.0563(3) 1.000 0.0805(10) . .
O3 O Uani 0.3694(3) 0.2551(2) 0.1779(2) 1.000 0.0571(7) . .
O4 O Uani 0.1141(2) 0.55672(19) 0.7779(2) 1.000 0.0461(6) . .
O5 O Uani 0.0410(3) 0.3860(2) 0.8594(2) 1.000 0.0557(7) . .
N1 N Uani 0.3496(2) 0.5316(2) 0.3326(2) 1.000 0.0383(6) . .
N2 N Uani 0.1783(3) 0.4365(2) 0.6067(2) 1.000 0.0389(6) . .
C1 C Uani 0.2621(3) 0.6452(2) 0.5348(3) 1.000 0.0383(7) . .
C2 C Uani 0.3107(3) 0.7446(3) 0.4814(3) 1.000 0.0419(7) . .
C3 C Uani 0.3073(3) 0.8892(3) 0.5347(3) 1.000 0.0500(9) . .
C4 C Uani 0.2501(4) 0.9293(3) 0.6392(4) 1.000 0.0563(10) . .
C5 C Uani 0.1983(4) 0.8300(3) 0.6926(3) 1.000 0.0509(9) . .
C6 C Uani 0.2069(3) 0.6875(3) 0.6413(3) 1.000 0.0417(7) . .
C7 C Uani 0.3571(3) 0.6721(3) 0.3702(3) 1.000 0.0414(7) . .
C8 C Uani 0.4374(4) 0.6273(3) 0.2021(3) 1.000 0.0532(9) . .
C9 C Uani 0.4030(3) 0.5020(3) 0.2230(3) 1.000 0.0440(8) . .
C10 C Uani 0.4196(3) 0.3623(3) 0.1433(3) 1.000 0.0470(8) . .
C11 C Uani 0.3748(4) 0.1109(3) 0.1036(4) 1.000 0.0652(11) . .
C12 C Uani 0.1651(3) 0.5620(3) 0.6767(3) 1.000 0.0396(7) . .
C13 C Uani 0.0938(3) 0.4137(3) 0.7672(3) 1.000 0.0441(8) . .
C14 C Uani 0.1329(3) 0.3376(3) 0.6637(3) 1.000 0.0420(8) . .
C15 C Uani 0.0237(4) 0.2364(3) 0.8516(3) 1.000 0.0514(9) . .
C16 C Uani -0.0287(4) 0.2231(4) 0.9652(4) 1.000 0.0616(11) . .
H3A H Uiso 0.34300 0.95860 0.50060 1.000 0.0600 calc R
H4A H Uiso 0.24630 1.02700 0.67500 1.000 0.0680 calc R
H5A H Uiso 0.15810 0.85880 0.76230 1.000 0.0610 calc R
H8A H Uiso 0.47620 0.63840 0.13450 1.000 0.0640 calc R
H11A H Uiso 0.28420 0.06050 0.00350 1.000 0.0780 calc R
H11B H Uiso 0.37040 0.05240 0.16160 1.000 0.0780 calc R
H11C H Uiso 0.47340 0.12190 0.09530 1.000 0.0780 calc R
H14A H Uiso 0.13020 0.23760 0.63540 1.000 0.0500 calc R
H15A H Uiso 0.12590 0.21800 0.87350 1.000 0.0620 calc R
H15B H Uiso -0.05590 0.16290 0.75010 1.000 0.0620 calc R
H16A H Uiso 0.05080 0.29670 1.06500 1.000 0.0740 calc R
H16B H Uiso -0.04050 0.12360 0.96290 1.000 0.0740 calc R
H16C H Uiso -0.13040 0.24050 0.94170 1.000 0.0740 calc R

loop_
_atom_type_symbol
_atom_type_description
_atom_type_scat_dispersion_real
_atom_type_scat_dispersion_imag
_atom_type_scat_source
Pd Pd -0.9988 1.0072 'International Tables Vol C Tables 4.2.6.8 and 6.1.1.4'
O O 0.0106 0.0060 'International Tables Vol C Tables 4.2.6.8 and 6.1.1.4'
N N 0.0061 0.0033 'International Tables Vol C Tables 4.2.6.8 and 6.1.1.4'
Br Br -0.2901 2.4595 'International Tables Vol C Tables 4.2.6.8 and 6.1.1.4'
H H 0.0000 0.0000 'International Tables Vol C Tables 4.2.6.8 and 6.1.1.4'
C C 0.0033 0.0016 'International Tables Vol C Tables 4.2.6.8 and 6.1.1.4'

loop_
_exptl_crystal_face_index_h_
_exptl_crystal_face_index_k
_exptl_crystal_face_index_l
_exptl_crystal_face_perp_dist
1 1 3 0.0382
0 -3 -1 0.0734
1 1 -2 0.1694
-1 1 1 0.1313
1 -2 2 0.1349
0 3 1 0.0721
-1 2 -3 0.0887
-1 -1 3 0.1173
2 -1 -3 0.1573

loop_
_geom_angle_atom_site_label_1
_geom_angle_atom_site_label_2
_geom_angle_atom_site_label_3
_geom_angle
_geom_angle_publ_flag
Br1 Pd1 N1 111.11(6) yes
Br1 Pd1 N2 90.94(6) yes
Br1 Pd1 C1 169.58(9) yes
N1 Pd1 N2 157.94(8) yes
N1 Pd1 C1 78.89(10) yes
N2 Pd1 C1 79.06(10) yes
C7 O1 C8 104.9(2) yes
C10 O3 C11 118.0(3) yes
C12 O4 C13 104.3(2) yes
C13 O5 C15 113.4(3) yes
Pd1 N1 C7 110.04(17) yes
Pd1 N1 C9 145.34(19) yes
C7 N1 C9 104.6(2) yes
Pd1 N2 C12 114.04(19) yes
Pd1 N2 C14 139.0(2) yes
C12 N2 C14 107.0(2) yes
Pd1 C1 C2 120.3(2) yes
Pd1 C1 C6 119.1(2) yes
C2 C1 C6 120.6(3) no
C1 C2 C3 120.3(3) no
C1 C2 C7 109.4(3) no
C3 C2 C7 130.3(3) no
C2 C3 C4 118.6(3) no
C3 C4 C5 122.0(3) no
C4 C5 C6 118.6(3) no
C1 C6 C5 120.0(3) no
C1 C6 C12 108.5(3) no
C5 C6 C12 131.5(3) no
O1 C7 N1 113.5(2) yes
O1 C7 C2 125.1(3) yes
N1 C7 C2 121.4(3) yes
O1 C8 C9 109.5(3) yes
N1 C9 C8 107.6(3) yes
N1 C9 C10 127.7(3) yes
C8 C9 C10 124.8(3) no
O2 C10 O3 124.3(3) yes
O2 C10 C9 123.2(3) yes
O3 C10 C9 112.6(3) yes
O4 C12 N2 112.7(3) yes
O4 C12 C6 128.1(3) yes
N2 C12 C6 119.2(3) yes
O4 C13 O5 113.2(2) yes
O4 C13 C14 110.1(3) yes
O5 C13 C14 136.6(3) yes
N2 C14 C13 105.9(3) yes
O5 C15 C16 107.7(3) yes
C2 C3 H3A 120.75 no
C4 C3 H3A 120.68 no
C3 C4 H4A 119.01 no
C5 C4 H4A 119.03 no
C4 C5 H5A 120.71 no
C6 C5 H5A 120.68 no
O1 C8 H8A 125.24 no
C9 C8 H8A 125.26 no
O3 C11 H11A 109.44 no
O3 C11 H11B 109.46 no
O3 C11 H11C 109.45 no
H11A C11 H11B 109.48 no
H11A C11 H11C 109.54 no
H11B C11 H11C 109.46 no
N2 C14 H14A 127.06 no
C13 C14 H14A 127.03 no
O5 C15 H15A 110.15 no
O5 C15 H15B 110.11 no
C16 C15 H15A 110.21 no
C16 C15 H15B 110.25 no
H15A C15 H15B 108.43 no
C15 C16 H16A 109.41 no
C15 C16 H16B 109.42 no
C15 C16 H16C 109.41 no
H16A C16 H16B 109.52 no
H16A C16 H16C 109.52 no
H16B C16 H16C 109.54 no

loop_
_geom_bond_atom_site_label_1
_geom_bond_atom_site_label_2
_geom_bond_distance
_geom_bond_publ_flag
Pd1 Br1 2.5382(5) yes
Pd1 N1 2.138(2) yes
Pd1 N2 2.045(2) yes
Pd1 C1 1.959(2) yes
O1 C7 1.349(4) yes
O1 C8 1.369(4) yes
O2 C10 1.204(5) yes
O3 C10 1.314(4) yes
O3 C11 1.442(4) yes
O4 C12 1.348(4) yes
O4 C13 1.381(4) yes
O5 C13 1.336(4) yes
O5 C15 1.458(4) yes
N1 C7 1.326(4) yes
N1 C9 1.412(4) yes
N2 C12 1.308(4) yes
N2 C14 1.402(4) yes
C1 C2 1.388(4) no
C1 C6 1.405(4) no
C2 C3 1.400(4) no
C2 C7 1.449(4) no
C3 C4 1.398(5) no
C4 C5 1.398(5) no
C5 C6 1.397(5) no
C6 C12 1.458(5) no
C8 C9 1.353(5) no
C9 C10 1.470(4) no
C13 C14 1.351(4) no
C15 C16 1.502(5) no
C3 H3A 0.9498 no
C4 H4A 0.9509 no
C5 H5A 0.9500 no
C8 H8A 0.9498 no
C11 H11A 0.9800 no
C11 H11B 0.9796 no
C11 H11C 0.9792 no
C14 H14A 0.9495 no
C15 H15A 0.9899 no
C15 H15B 0.9904 no
C16 H16A 0.9804 no
C16 H16B 0.9791 no
C16 H16C 0.9797 no

loop_
_geom_contact_atom_site_label_1
_geom_contact_atom_site_label_2
_geom_contact_distance
_geom_contact_site_symmetry_2
_geom_contact_publ_flag
Pd1 O3 3.588(3) . no
Pd1 C7 3.993(3) 2_666 no
Pd1 Pd1 4.2136(6) 2_666 no
Pd1 O3 3.945(2) 2_666 no
Pd1 O4 3.542(2) 2_566 no
Pd1 N1 3.486(2) 2_666 no
Pd1 C5 4.177(4) 2_566 no
Pd1 C6 4.095(3) 2_566 no
Pd1 C10 3.777(3) 2_666 no
Pd1 C8 4.046(3) 2_666 no
Pd1 C9 3.501(3) 2_666 no
Pd1 C12 3.804(3) 2_566 no
Pd1 C13 4.150(3) 2_566 no
Pd1 H16A 3.5049 1_554 no
Br1 O3 3.144(3) . no
Br1 N2 3.286(2) . no
Br1 C3 3.744(3) 1_545 no
Br1 C11 3.601(4) . no
Br1 C14 3.540(3) . no
Br1 C7 3.595(3) 2_666 no
Br1 H11B 3.1069 . no
Br1 H14A 3.1572 . no
Br1 H3A 2.9804 1_545 no
Br1 H15B 3.0388 2_556 no
O2 C8 3.222(5) 2_665 no
O2 C12 3.298(5) 2_666 no
O3 Pd1 3.945(2) 2_666 no
O3 Br1 3.144(3) . no
O3 N1 2.840(3) . no
O3 Pd1 3.588(3) . no
O3 C1 3.411(4) 2_666 no
O4 C16 3.405(4) 2_567 no
O4 Pd1 3.542(2) 2_566 no
O2 H11C 2.4439 . no
O2 H8A 2.7632 . no
O2 H11A 2.9081 . no
O2 H8A 2.2817 2_665 no
N1 O3 2.840(3) . no
N1 C1 2.607(4) . no
N1 C2 2.420(4) . no
N1 Pd1 3.486(2) 2_666 no
N2 Br1 3.286(2) . no
N2 C1 2.550(3) . no
N2 C6 2.387(4) . no
N2 C6 3.359(4) 2_566 no
C1 N1 2.607(4) . no
C1 N2 2.550(3) . no
C1 C7 2.316(4) . no
C1 C12 2.324(4) . no
C1 O3 3.411(4) 2_666 no
C1 C13 3.496(4) 2_566 no
C2 C13 3.495(4) 2_566 no
C3 Br1 3.744(3) 1_565 no
C5 C14 3.522(4) 2_566 no
C5 Pd1 4.177(4) 2_566 no
C6 C14 3.533(4) 2_566 no
C6 Pd1 4.095(3) 2_566 no
C6 N2 3.359(4) 2_566 no
C7 Br1 3.595(3) 2_666 no
C7 Pd1 3.993(3) 2_666 no
C8 Pd1 4.046(3) 2_666 no
C8 O2 3.222(5) 2_665 no
C9 Pd1 3.501(3) 2_666 no
C10 C12 3.546(4) 2_666 no
C10 Pd1 3.777(3) 2_666 no
C10 C15 3.571(5) 1_554 no
C11 Br1 3.601(4) . no
C12 C12 3.530(4) 2_566 no
C12 Pd1 3.804(3) 2_566 no
C12 C10 3.546(4) 2_666 no
C12 O2 3.298(5) 2_666 no
C13 C2 3.495(4) 2_566 no
C13 Pd1 4.150(3) 2_566 no
C13 C1 3.496(4) 2_566 no
C14 C6 3.533(4) 2_566 no
C14 C5 3.522(4) 2_566 no
C15 C10 3.571(5) 1_556 no
C16 O4 3.405(4) 2_567 no
C3 H15B 2.8854 2_566 no
C5 H11A 3.0757 1_566 no
C5 H11C 2.9590 2_666 no
C6 H11C 3.0211 2_666 no
C10 H15A 2.8648 1_554 no
C14 H15B 2.8950 . no
C14 H15A 2.8503 . no
C15 H14A 2.8437 . no
H3A Br1 2.9804 1_565 no
H5A H11A 2.3909 1_566 no
H8A O2 2.7632 . no
H8A O2 2.2817 2_665 no
H11A O2 2.9081 . no
H11A C5 3.0757 1_544 no
H11A H5A 2.3909 1_544 no
H11B Br1 3.1069 . no
H11C O2 2.4439 . no
H11C C5 2.9590 2_666 no
H11C C6 3.0211 2_666 no
H14A Br1 3.1572 . no
H14A C15 2.8437 . no
H15A C10 2.8648 1_556 no
H15A C14 2.8503 . no
H15B C14 2.8950 . no
H15B Br1 3.0388 2_556 no
H15B C3 2.8854 2_566 no
H16A Pd1 3.5049 1_556 no

loop_
_geom_hbond_atom_site_label_D
_geom_hbond_atom_site_label_H
_geom_hbond_atom_site_label_A
_geom_hbond_distance_DH
_geom_hbond_distance_HA
_geom_hbond_distance_DA
_geom_hbond_angle_DHA
_geom_hbond_site_symmetry_A
_geom_hbond_publ_flag
C8 H8A O2 0.9500 2.2800 3.222(5) 171.00 2_665 yes

loop_
_geom_torsion_atom_site_label_1
_geom_torsion_atom_site_label_2
_geom_torsion_atom_site_label_3
_geom_torsion_atom_site_label_4
_geom_torsion
_geom_torsion_publ_flag
Br1 Pd1 N1 C7 176.08(16) no
N2 Pd1 N1 C7 -2.1(3) no
C1 Pd1 N1 C7 -0.83(19) no
Br1 Pd1 N1 C9 -2.6(3) no
N2 Pd1 N1 C9 179.3(3) no
C1 Pd1 N1 C9 -179.5(3) no
Br1 Pd1 N2 C12 -176.3(2) no
N1 Pd1 N2 C12 2.0(4) no
C1 Pd1 N2 C12 0.8(2) no
Br1 Pd1 N2 C14 5.8(3) no
N1 Pd1 N2 C14 -175.9(2) no
C1 Pd1 N2 C14 -177.2(3) no
N1 Pd1 C1 C2 1.0(2) no
N2 Pd1 C1 C2 -179.5(3) no
N1 Pd1 C1 C6 178.4(2) no
N2 Pd1 C1 C6 -2.1(2) no
C8 O1 C7 N1 -1.4(3) no
C8 O1 C7 C2 -179.9(3) no
C7 O1 C8 C9 1.0(3) no
C11 O3 C10 C9 178.1(3) no
C11 O3 C10 O2 -2.0(5) no
C13 O4 C12 C6 -179.4(3) no
C12 O4 C13 O5 -179.3(2) no
C12 O4 C13 C14 0.5(3) no
C13 O4 C12 N2 -0.3(3) no
C15 O5 C13 C14 2.0(5) no
C15 O5 C13 O4 -178.3(2) no
C13 O5 C15 C16 177.4(3) no
C9 N1 C7 C2 179.8(3) no
C7 N1 C9 C10 179.6(3) no
C7 N1 C9 C8 -0.5(3) no
Pd1 N1 C9 C8 178.2(2) no
Pd1 N1 C7 C2 0.6(3) no
Pd1 N1 C7 O1 -178.02(18) no
Pd1 N1 C9 C10 -1.7(5) no
C9 N1 C7 O1 1.2(3) no
C14 N2 C12 C6 179.2(3) no
Pd1 N2 C12 C6 0.6(3) no
Pd1 N2 C14 C13 178.3(2) no
Pd1 N2 C12 O4 -178.50(18) no
C12 N2 C14 C13 0.2(3) no
C14 N2 C12 O4 0.1(3) no
Pd1 C1 C6 C5 -176.3(2) no
Pd1 C1 C2 C3 178.2(2) no
C6 C1 C2 C7 -178.3(3) no
Pd1 C1 C6 C12 2.9(3) no
C2 C1 C6 C12 -179.8(3) no
Pd1 C1 C2 C7 -1.0(3) no
C2 C1 C6 C5 1.0(4) no
C6 C1 C2 C3 0.9(4) no
C7 C2 C3 C4 177.2(3) no
C1 C2 C7 N1 0.2(4) no
C1 C2 C3 C4 -1.7(4) no
C3 C2 C7 O1 -0.4(5) no
C3 C2 C7 N1 -178.9(3) no
C1 C2 C7 O1 178.6(3) no
C2 C3 C4 C5 0.7(5) no
C3 C4 C5 C6 1.1(5) no
C4 C5 C6 C12 179.1(3) no
C4 C5 C6 C1 -2.0(5) no
C1 C6 C12 N2 -2.2(4) no
C5 C6 C12 O4 -4.1(5) no
C1 C6 C12 O4 176.8(3) no
C5 C6 C12 N2 176.9(3) no
O1 C8 C9 C10 179.6(3) no
O1 C8 C9 N1 -0.3(3) no
C8 C9 C10 O2 3.9(5) no
N1 C9 C10 O3 3.6(4) no
N1 C9 C10 O2 -176.2(3) no
C8 C9 C10 O3 -176.2(3) no
O5 C13 C14 N2 179.2(3) no
O4 C13 C14 N2 -0.4(3) no
